data_9014214
loop_
_publ_author_name
'Busing, W.'
'Levy, A.'

_publ_section_title
;
 Crystal and molecular structure of hydrogen peroxide.
 A neutron-diffraction study
 _cod_database_code 1008189
;
_journal_name_full 'Journal of Chemical Physics'
_journal_page_first 3054
_journal_page_last 3059
_journal_paper_doi 10.1063/1.1696379
_journal_volume 42
_journal_year 1965
_chemical_formula_sum 'H O'
_chemical_name_mineral 'Hydrogen peroxide'
_space_group_IT_number 92
_symmetry_space_group_name_Hall 'P 4abw 2nw'
_symmetry_space_group_name_H-M 'P 41 21 2'
_cell_angle_alpha 90
_cell_angle_beta 90
_cell_angle_gamma 90
_cell_length_a 4.06
_cell_length_b 4.06
_cell_length_c 8.00
_cell_formula_units_Z 8
_cell_volume 131.869
_database_code_amcsd 0016126
_exptl_crystal_density_diffrn 1.713
_cod_database_code 9014214

loop_
_space_group_symop_operation_xyz
x,y,z
y,x,-z
1/2-y,1/2+x,1/4+z
1/2-x,1/2+y,1/4-z
-x,-y,1/2+z
-y,-x,1/2-z
1/2+y,1/2-x,3/4+z
1/2+x,1/2-y,3/4-z

loop_
_atom_site_label
_atom_site_fract_x
_atom_site_fract_y
_atom_site_fract_z
H -0.04730 0.28380 0.13170
O 0.07310 0.16700 0.22130

loop_
_cod_related_entry_id
_cod_related_entry_database
_cod_related_entry_code
1 AMCSD 0016126

_cod_duplicate_entry 1008189
